data_4066205
loop_
_publ_author_name
'Gyepes, R\'obert'
'Varga, Vojtech'
'Hor\'a\<cek, Michal'
'Kubi\<sta, Ji\<r\'i'
'Pinkas, Ji\<r\'i'
'Mach, Karel'

_publ_section_title
;
 Influence of the Ti&#x2212;O&#x2212;C Angle on the Oxygen-to-Titanium
 \p-Donation in [Cp2*Ti(III)OR] Complexes&#x2225;
;
_journal_issue 17
_journal_name_full Organometallics
_journal_page_first 3780
_journal_paper_doi 10.1021/om1003495
_journal_volume 29
_journal_year 2010
_chemical_formula_sum 'C26 H30 F5 O Ti'
_chemical_formula_weight 501.40
_chemical_name_systematic
; 
 ? 
;
_space_group_IT_number 15
_symmetry_cell_setting monoclinic
_symmetry_space_group_name_Hall '-C 2yc'
_symmetry_space_group_name_H-M 'C 1 2/c 1'
_atom_sites_solution_hydrogens geom
_atom_sites_solution_primary direct
_atom_sites_solution_secondary difmap
_audit_creation_method SHELXL-97
_cell_angle_alpha 90.00
_cell_angle_beta 101.8543(17)
_cell_angle_gamma 90.00
_cell_formula_units_Z 4
_cell_length_a 10.7005(3)
_cell_length_b 15.3420(4)
_cell_length_c 14.6337(3)
_cell_measurement_reflns_used 2779
_cell_measurement_temperature 150(1)
_cell_measurement_theta_max 27.48
_cell_measurement_theta_min 1.00
_cell_volume 2351.14(10)
_computing_cell_refinement 'HKL Scalepack (Otwinowski & Minor, 1997)'
_computing_data_collection 'Collect (Nonius BV, 1997-2000)'
_computing_data_reduction 'HKL Denzo and Scalepack (Otwinowski & Minor, 1997)'
_computing_molecular_graphics 'PLATON (Spek, 2001)'
_computing_structure_refinement 'SHELXL-97 (Sheldrick, 1997)'
_computing_structure_solution 'SIR97 (Altomare et al., 1994)'
_diffrn_ambient_temperature 150(1)
_diffrn_detector_area_resol_mean 9.091
_diffrn_measured_fraction_theta_full 0.999
_diffrn_measured_fraction_theta_max 0.999
_diffrn_measurement_device_type KappaCCD
_diffrn_measurement_method '\w and \p scans to fill the Ewald sphere'
_diffrn_radiation_monochromator 'horizontally mounted graphite crystal'
_diffrn_radiation_source 'fine-focus sealed tube'
_diffrn_radiation_type MoK\a
_diffrn_radiation_wavelength 0.71073
_diffrn_reflns_av_R_equivalents 0.0000
_diffrn_reflns_av_sigmaI/netI 0.0289
_diffrn_reflns_limit_h_max 13
_diffrn_reflns_limit_h_min -13
_diffrn_reflns_limit_k_max 19
_diffrn_reflns_limit_k_min -19
_diffrn_reflns_limit_l_max 18
_diffrn_reflns_limit_l_min -18
_diffrn_reflns_number 19535
_diffrn_reflns_theta_full 27.48
_diffrn_reflns_theta_max 27.48
_diffrn_reflns_theta_min 2.35
_exptl_absorpt_coefficient_mu 0.420
_exptl_absorpt_correction_type none
_exptl_crystal_colour blue
_exptl_crystal_density_diffrn 1.416
_exptl_crystal_density_method 'not measured'
_exptl_crystal_description fragment
_exptl_crystal_F_000 1044
_exptl_crystal_size_max 0.65
_exptl_crystal_size_mid 0.33
_exptl_crystal_size_min 0.20
_refine_diff_density_max 0.280
_refine_diff_density_min -0.317
_refine_diff_density_rms 0.052
_refine_ls_extinction_method none
_refine_ls_goodness_of_fit_ref 1.047
_refine_ls_hydrogen_treatment constr
_refine_ls_matrix_type full
_refine_ls_number_parameters 157
_refine_ls_number_reflns 2687
_refine_ls_number_restraints 0
_refine_ls_restrained_S_all 1.047
_refine_ls_R_factor_all 0.0469
_refine_ls_R_factor_gt 0.0355
_refine_ls_shift/su_max 0.000
_refine_ls_shift/su_mean 0.000
_refine_ls_structure_factor_coef Fsqd
_refine_ls_weighting_details 'calc w=1/[\s^2^(Fo^2^)+(0.0452P)^2^+2.0111P] where P=(Fo^2^+2Fc^2^)/3'
_refine_ls_weighting_scheme calc
_refine_ls_wR_factor_gt 0.0888
_refine_ls_wR_factor_ref 0.0950
_reflns_number_gt 2261
_reflns_number_total 2687
_reflns_threshold_expression >2sigma(I)
_cod_data_source_file om1003495_si_001.cif
_cod_data_source_block compound_4
_cod_original_sg_symbol_H-M 'C 2/c'
_cod_database_code 4066205

loop_
_symmetry_equiv_pos_as_xyz
'x, y, z'
'-x, y, -z+1/2'
'x+1/2, y+1/2, z'
'-x+1/2, y+1/2, -z+1/2'
'-x, -y, -z'
'x, -y, z-1/2'
'-x+1/2, -y+1/2, -z'
'x+1/2, -y+1/2, z-1/2'

loop_
_atom_site_label
_atom_site_type_symbol
_atom_site_fract_x
_atom_site_fract_y
_atom_site_fract_z
_atom_site_U_iso_or_equiv
_atom_site_adp_type
_atom_site_occupancy
_atom_site_symmetry_multiplicity
_atom_site_calc_flag
_atom_site_refinement_flags
Ti1 Ti 0.0000 0.19432(2) 0.2500 0.01959(12) Uani 1 2 d S
C1 C 0.19407(15) 0.22222(11) 0.20013(11) 0.0256(3) Uani 1 1 d .
C2 C 0.13148(15) 0.15225(11) 0.14621(10) 0.0254(3) Uani 1 1 d .
C3 C 0.13083(15) 0.07997(10) 0.20657(11) 0.0244(3) Uani 1 1 d .
C4 C 0.18839(15) 0.10668(11) 0.29888(11) 0.0242(3) Uani 1 1 d .
C5 C 0.22672(15) 0.19438(11) 0.29434(10) 0.0242(3) Uani 1 1 d .
C6 C 0.22677(19) 0.30838(12) 0.16323(13) 0.0374(4) Uani 1 1 d .
H6A H 0.3120 0.3053 0.1485 0.056 Uiso 1 1 calc R
H6B H 0.2259 0.3535 0.2105 0.056 Uiso 1 1 calc R
H6C H 0.1638 0.3228 0.1066 0.056 Uiso 1 1 calc R
C7 C 0.09011(19) 0.15061(14) 0.04134(11) 0.0386(4) Uani 1 1 d .
H7A H 0.0728 0.2102 0.0181 0.058 Uiso 1 1 calc R
H7B H 0.0125 0.1154 0.0237 0.058 Uiso 1 1 calc R
H7C H 0.1582 0.1252 0.0141 0.058 Uiso 1 1 calc R
C8 C 0.10105(18) -0.01154(11) 0.17267(14) 0.0358(4) Uani 1 1 d .
H8A H 0.0239 -0.0115 0.1232 0.054 Uiso 1 1 calc R
H8B H 0.0870 -0.0480 0.2246 0.054 Uiso 1 1 calc R
H8C H 0.1728 -0.0348 0.1481 0.054 Uiso 1 1 calc R
C9 C 0.22069(17) 0.05013(12) 0.38449(12) 0.0344(4) Uani 1 1 d .
H9A H 0.3136 0.0448 0.4038 0.052 Uiso 1 1 calc R
H9B H 0.1831 -0.0078 0.3704 0.052 Uiso 1 1 calc R
H9C H 0.1863 0.0765 0.4351 0.052 Uiso 1 1 calc R
C10 C 0.29759(17) 0.24776(13) 0.37495(12) 0.0357(4) Uani 1 1 d .
H10A H 0.3115 0.2127 0.4321 0.054 Uiso 1 1 calc R
H10B H 0.2472 0.2995 0.3830 0.054 Uiso 1 1 calc R
H10C H 0.3802 0.2658 0.3622 0.054 Uiso 1 1 calc R
O1 O 0.0000 0.32001(11) 0.2500 0.0360(4) Uani 1 2 d S
C11 C 0.0000 0.40527(15) 0.2500 0.0268(5) Uani 1 2 d S
C12 C -0.04097(17) 0.45414(12) 0.16892(13) 0.0342(4) Uani 1 1 d .
C13 C -0.04161(18) 0.54401(13) 0.16905(16) 0.0431(5) Uani 1 1 d .
C19 C 0.0000 0.58918(17) 0.2500 0.0467(8) Uani 1 2 d S
F1 F -0.08039(12) 0.41184(9) 0.08742(8) 0.0529(3) Uani 1 1 d .
F2 F -0.08164(13) 0.58734(9) 0.08821(11) 0.0691(4) Uani 1 1 d .
F3 F 0.0000 0.67714(11) 0.2500 0.0735(7) Uani 1 2 d S

loop_
_atom_site_aniso_label
_atom_site_aniso_U_11
_atom_site_aniso_U_22
_atom_site_aniso_U_33
_atom_site_aniso_U_23
_atom_site_aniso_U_13
_atom_site_aniso_U_12
Ti1 0.0212(2) 0.0191(2) 0.01840(19) 0.000 0.00378(14) 0.000
C1 0.0245(8) 0.0292(8) 0.0246(8) -0.0010(6) 0.0084(6) -0.0016(6)
C2 0.0240(8) 0.0311(9) 0.0215(7) -0.0038(6) 0.0060(6) 0.0020(7)
C3 0.0211(8) 0.0255(8) 0.0260(8) -0.0051(6) 0.0036(6) 0.0028(6)
C4 0.0207(8) 0.0279(8) 0.0239(7) -0.0004(6) 0.0045(6) 0.0025(6)
C5 0.0195(8) 0.0303(8) 0.0223(7) -0.0039(6) 0.0034(6) -0.0012(6)
C6 0.0373(10) 0.0379(10) 0.0407(10) 0.0048(8) 0.0164(8) -0.0072(8)
C7 0.0407(11) 0.0536(12) 0.0211(8) -0.0048(8) 0.0059(7) 0.0041(9)
C8 0.0331(10) 0.0281(9) 0.0454(10) -0.0109(8) 0.0058(8) 0.0036(7)
C9 0.0298(9) 0.0396(10) 0.0319(9) 0.0081(8) 0.0021(7) 0.0069(7)
C10 0.0296(9) 0.0448(11) 0.0311(9) -0.0110(8) 0.0021(7) -0.0055(8)
O1 0.0406(10) 0.0226(9) 0.0478(11) 0.000 0.0162(8) 0.000
C11 0.0228(11) 0.0216(11) 0.0375(13) 0.000 0.0094(10) 0.000
C12 0.0276(9) 0.0358(10) 0.0388(10) 0.0032(8) 0.0062(8) -0.0005(7)
C13 0.0288(10) 0.0357(10) 0.0687(14) 0.0233(10) 0.0191(9) 0.0077(8)
C19 0.0318(15) 0.0197(12) 0.095(3) 0.000 0.0287(15) 0.000
F1 0.0546(8) 0.0655(8) 0.0353(6) 0.0013(6) 0.0018(5) -0.0049(6)
F2 0.0570(8) 0.0646(9) 0.0895(10) 0.0487(8) 0.0242(8) 0.0197(7)
F3 0.0519(11) 0.0215(8) 0.162(2) 0.000 0.0576(13) 0.000

loop_
_atom_type_symbol
_atom_type_description
_atom_type_scat_dispersion_real
_atom_type_scat_dispersion_imag
_atom_type_scat_source
C C 0.0033 0.0016 'International Tables Vol C Tables 4.2.6.8 and 6.1.1.4'
H H 0.0000 0.0000 'International Tables Vol C Tables 4.2.6.8 and 6.1.1.4'
Ti Ti 0.2776 0.4457 'International Tables Vol C Tables 4.2.6.8 and 6.1.1.4'
O O 0.0106 0.0060 'International Tables Vol C Tables 4.2.6.8 and 6.1.1.4'
F F 0.0171 0.0103 'International Tables Vol C Tables 4.2.6.8 and 6.1.1.4'

loop_
_geom_angle_atom_site_label_1
_geom_angle_atom_site_label_2
_geom_angle_atom_site_label_3
_geom_angle
_geom_angle_site_symmetry_1
_geom_angle_site_symmetry_3
O1 Ti1 C2 105.86(4) . .
O1 Ti1 C2 105.86(4) . 2
C2 Ti1 C2 148.29(8) . 2
O1 Ti1 C1 79.63(4) . .
C2 Ti1 C1 34.78(6) . .
C2 Ti1 C1 156.89(5) 2 .
O1 Ti1 C1 79.63(4) . 2
C2 Ti1 C1 156.89(5) . 2
C2 Ti1 C1 34.78(6) 2 2
C1 Ti1 C1 159.25(8) . 2
O1 Ti1 C5 89.98(4) . 2
C2 Ti1 C5 122.23(5) . 2
C2 Ti1 C5 57.78(5) 2 2
C1 Ti1 C5 145.33(5) . 2
C1 Ti1 C5 34.66(5) 2 2
O1 Ti1 C5 89.98(4) . .
C2 Ti1 C5 57.78(5) . .
C2 Ti1 C5 122.23(5) 2 .
C1 Ti1 C5 34.66(5) . .
C1 Ti1 C5 145.33(5) 2 .
C5 Ti1 C5 179.96(8) 2 .
O1 Ti1 C4 123.97(4) . 2
C2 Ti1 C4 103.26(6) . 2
C2 Ti1 C4 57.68(5) 2 2
C1 Ti1 C4 137.79(5) . 2
C1 Ti1 C4 57.35(6) 2 2
C5 Ti1 C4 34.32(6) 2 2
C5 Ti1 C4 145.72(6) . 2
O1 Ti1 C4 123.97(4) . .
C2 Ti1 C4 57.68(5) . .
C2 Ti1 C4 103.26(6) 2 .
C1 Ti1 C4 57.36(5) . .
C1 Ti1 C4 137.78(5) 2 .
C5 Ti1 C4 145.72(6) 2 .
C5 Ti1 C4 34.32(6) . .
C4 Ti1 C4 112.06(8) 2 .
O1 Ti1 C3 136.72(4) . 2
C2 Ti1 C3 115.19(6) . 2
C2 Ti1 C3 34.57(6) 2 2
C1 Ti1 C3 143.47(6) . 2
C1 Ti1 C3 57.22(6) 2 2
C5 Ti1 C3 57.12(5) 2 2
C5 Ti1 C3 122.92(5) . 2
C4 Ti1 C3 34.42(5) 2 2
C4 Ti1 C3 90.65(6) . 2
O1 Ti1 C3 136.72(4) . .
C2 Ti1 C3 34.57(6) . .
C2 Ti1 C3 115.19(6) 2 .
C1 Ti1 C3 57.23(6) . .
C1 Ti1 C3 143.47(6) 2 .
C5 Ti1 C3 122.92(5) 2 .
C5 Ti1 C3 57.12(5) . .
C4 Ti1 C3 90.65(6) 2 .
C4 Ti1 C3 34.42(5) . .
C3 Ti1 C3 86.56(8) 2 .
C2 C1 C5 107.91(14) . .
C2 C1 C6 125.96(15) . .
C5 C1 C6 126.04(15) . .
C2 C1 Ti1 72.04(9) . .
C5 C1 Ti1 72.74(9) . .
C6 C1 Ti1 123.62(12) . .
C1 C2 C3 107.92(14) . .
C1 C2 C7 125.88(16) . .
C3 C2 C7 125.65(15) . .
C1 C2 Ti1 73.18(9) . .
C3 C2 Ti1 74.54(9) . .
C7 C2 Ti1 124.75(12) . .
C2 C3 C4 108.00(14) . .
C2 C3 C8 123.58(15) . .
C4 C3 C8 127.11(15) . .
C2 C3 Ti1 70.89(9) . .
C4 C3 Ti1 72.66(9) . .
C8 C3 Ti1 132.27(12) . .
C5 C4 C3 107.61(14) . .
C5 C4 C9 124.70(15) . .
C3 C4 C9 127.17(15) . .
C5 C4 Ti1 71.78(9) . .
C3 C4 Ti1 72.92(9) . .
C9 C4 Ti1 127.22(11) . .
C4 C5 C1 108.49(14) . .
C4 C5 C10 125.84(15) . .
C1 C5 C10 125.58(15) . .
C4 C5 Ti1 73.90(9) . .
C1 C5 Ti1 72.60(9) . .
C10 C5 Ti1 122.33(11) . .
C1 C6 H6A 109.5 . .
C1 C6 H6B 109.5 . .
H6A C6 H6B 109.5 . .
C1 C6 H6C 109.5 . .
H6A C6 H6C 109.5 . .
H6B C6 H6C 109.5 . .
C2 C7 H7A 109.5 . .
C2 C7 H7B 109.5 . .
H7A C7 H7B 109.5 . .
C2 C7 H7C 109.5 . .
H7A C7 H7C 109.5 . .
H7B C7 H7C 109.5 . .
C3 C8 H8A 109.5 . .
C3 C8 H8B 109.5 . .
H8A C8 H8B 109.5 . .
C3 C8 H8C 109.5 . .
H8A C8 H8C 109.5 . .
H8B C8 H8C 109.5 . .
C4 C9 H9A 109.5 . .
C4 C9 H9B 109.5 . .
H9A C9 H9B 109.5 . .
C4 C9 H9C 109.5 . .
H9A C9 H9C 109.5 . .
H9B C9 H9C 109.5 . .
C5 C10 H10A 109.5 . .
C5 C10 H10B 109.5 . .
H10A C10 H10B 109.5 . .
C5 C10 H10C 109.5 . .
H10A C10 H10C 109.5 . .
H10B C10 H10C 109.5 . .
C11 O1 Ti1 180.0 . .
O1 C11 C12 122.49(11) . .
O1 C11 C12 122.49(11) . 2
C12 C11 C12 115.0(2) . 2
F1 C12 C13 118.84(17) . .
F1 C12 C11 118.70(17) . .
C13 C12 C11 122.46(19) . .
F2 C13 C19 119.95(19) . .
F2 C13 C12 119.5(2) . .
C19 C13 C12 120.52(19) . .
F3 C19 C13 120.49(12) . .
F3 C19 C13 120.49(12) . 2
C13 C19 C13 119.0(2) . 2

loop_
_geom_bond_atom_site_label_1
_geom_bond_atom_site_label_2
_geom_bond_distance
_geom_bond_site_symmetry_2
Ti1 O1 1.9283(17) .
Ti1 C2 2.3624(15) .
Ti1 C2 2.3624(15) 2
Ti1 C1 2.3772(16) .
Ti1 C1 2.3772(16) 2
Ti1 C5 2.3790(15) 2
Ti1 C5 2.3790(15) .
Ti1 C4 2.4064(16) 2
Ti1 C4 2.4064(16) .
Ti1 C3 2.4098(16) 2
Ti1 C3 2.4098(16) .
C1 C2 1.417(2) .
C1 C5 1.417(2) .
C1 C6 1.496(2) .
C2 C3 1.419(2) .
C2 C7 1.507(2) .
C3 C4 1.425(2) .
C3 C8 1.501(2) .
C4 C5 1.412(2) .
C4 C9 1.505(2) .
C5 C10 1.507(2) .
C6 H6A 0.9800 .
C6 H6B 0.9800 .
C6 H6C 0.9800 .
C7 H7A 0.9800 .
C7 H7B 0.9800 .
C7 H7C 0.9800 .
C8 H8A 0.9800 .
C8 H8B 0.9800 .
C8 H8C 0.9800 .
C9 H9A 0.9800 .
C9 H9B 0.9800 .
C9 H9C 0.9800 .
C10 H10A 0.9800 .
C10 H10B 0.9800 .
C10 H10C 0.9800 .
O1 C11 1.308(3) .
C11 C12 1.396(2) .
C11 C12 1.396(2) 2
C12 F1 1.347(2) .
C12 C13 1.379(3) .
C13 F2 1.348(2) .
C13 C19 1.366(3) .
C19 F3 1.349(3) .
C19 C13 1.366(3) 2

loop_
_geom_torsion_atom_site_label_1
_geom_torsion_atom_site_label_2
_geom_torsion_atom_site_label_3
_geom_torsion_atom_site_label_4
_geom_torsion
_geom_torsion_site_symmetry_1
_geom_torsion_site_symmetry_4
O1 Ti1 C1 C2 -138.64(9) . .
C2 Ti1 C1 C2 115.18(19) 2 .
C1 Ti1 C1 C2 -138.64(9) 2 .
C5 Ti1 C1 C2 -64.02(14) 2 .
C5 Ti1 C1 C2 116.05(14) . .
C4 Ti1 C1 C2 -8.57(14) 2 .
C4 Ti1 C1 C2 79.00(10) . .
C3 Ti1 C1 C2 46.35(14) 2 .
C3 Ti1 C1 C2 37.83(9) . .
O1 Ti1 C1 C5 105.31(9) . .
C2 Ti1 C1 C5 -116.05(14) . .
C2 Ti1 C1 C5 -0.9(2) 2 .
C1 Ti1 C1 C5 105.31(9) 2 .
C5 Ti1 C1 C5 179.93(13) 2 .
C4 Ti1 C1 C5 -124.62(10) 2 .
C4 Ti1 C1 C5 -37.05(9) . .
C3 Ti1 C1 C5 -69.70(13) 2 .
C3 Ti1 C1 C5 -78.22(10) . .
O1 Ti1 C1 C6 -16.91(13) . .
C2 Ti1 C1 C6 121.72(18) . .
C2 Ti1 C1 C6 -123.10(17) 2 .
C1 Ti1 C1 C6 -16.91(13) 2 .
C5 Ti1 C1 C6 57.71(18) 2 .
C5 Ti1 C1 C6 -122.23(18) . .
C4 Ti1 C1 C6 113.15(14) 2 .
C4 Ti1 C1 C6 -159.27(16) . .
C3 Ti1 C1 C6 168.08(12) 2 .
C3 Ti1 C1 C6 159.56(16) . .
C5 C1 C2 C3 -2.65(18) . .
C6 C1 C2 C3 174.04(16) . .
Ti1 C1 C2 C3 -67.02(11) . .
C5 C1 C2 C7 -174.54(15) . .
C6 C1 C2 C7 2.1(3) . .
Ti1 C1 C2 C7 121.08(17) . .
C5 C1 C2 Ti1 64.38(11) . .
C6 C1 C2 Ti1 -118.94(17) . .
O1 Ti1 C2 C1 42.51(10) . .
C2 Ti1 C2 C1 -137.49(10) 2 .
C1 Ti1 C2 C1 143.39(17) 2 .
C5 Ti1 C2 C1 142.80(9) 2 .
C5 Ti1 C2 C1 -37.15(9) . .
C4 Ti1 C2 C1 174.09(9) 2 .
C4 Ti1 C2 C1 -78.00(10) . .
C3 Ti1 C2 C1 -151.57(9) 2 .
C3 Ti1 C2 C1 -114.65(13) . .
O1 Ti1 C2 C3 157.16(8) . .
C2 Ti1 C2 C3 -22.84(8) 2 .
C1 Ti1 C2 C3 114.65(13) . .
C1 Ti1 C2 C3 -101.96(16) 2 .
C5 Ti1 C2 C3 -102.54(10) 2 .
C5 Ti1 C2 C3 77.50(10) . .
C4 Ti1 C2 C3 -71.25(10) 2 .
C4 Ti1 C2 C3 36.66(9) . .
C3 Ti1 C2 C3 -36.92(13) 2 .
O1 Ti1 C2 C7 -79.87(15) . .
C2 Ti1 C2 C7 100.13(15) 2 .
C1 Ti1 C2 C7 -122.38(19) . .
C1 Ti1 C2 C7 21.0(2) 2 .
C5 Ti1 C2 C7 20.42(17) 2 .
C5 Ti1 C2 C7 -159.53(17) . .
C4 Ti1 C2 C7 51.71(16) 2 .
C4 Ti1 C2 C7 159.62(17) . .
C3 Ti1 C2 C7 86.04(15) 2 .
C3 Ti1 C2 C7 122.96(19) . .
C1 C2 C3 C4 2.49(18) . .
C7 C2 C3 C4 174.41(15) . .
Ti1 C2 C3 C4 -63.62(11) . .
C1 C2 C3 C8 -165.25(15) . .
C7 C2 C3 C8 6.7(3) . .
Ti1 C2 C3 C8 128.64(16) . .
C1 C2 C3 Ti1 66.11(11) . .
C7 C2 C3 Ti1 -121.97(17) . .
O1 Ti1 C3 C2 -32.99(11) . .
C2 Ti1 C3 C2 166.97(6) 2 .
C1 Ti1 C3 C2 -38.06(9) . .
C1 Ti1 C3 C2 139.84(10) 2 .
C5 Ti1 C3 C2 100.39(10) 2 .
C5 Ti1 C3 C2 -79.59(10) . .
C4 Ti1 C3 C2 112.82(9) 2 .
C4 Ti1 C3 C2 -116.80(14) . .
C3 Ti1 C3 C2 147.01(11) 2 .
O1 Ti1 C3 C4 83.80(10) . .
C2 Ti1 C3 C4 116.80(14) . .
C2 Ti1 C3 C4 -76.23(10) 2 .
C1 Ti1 C3 C4 78.73(10) . .
C1 Ti1 C3 C4 -103.37(11) 2 .
C5 Ti1 C3 C4 -142.81(9) 2 .
C5 Ti1 C3 C4 37.21(9) . .
C4 Ti1 C3 C4 -130.38(9) 2 .
C3 Ti1 C3 C4 -96.20(10) 2 .
O1 Ti1 C3 C8 -151.42(14) . .
C2 Ti1 C3 C8 -118.43(19) . .
C2 Ti1 C3 C8 48.55(17) 2 .
C1 Ti1 C3 C8 -156.49(18) . .
C1 Ti1 C3 C8 21.4(2) 2 .
C5 Ti1 C3 C8 -18.04(18) 2 .
C5 Ti1 C3 C8 161.98(18) . .
C4 Ti1 C3 C8 -5.61(16) 2 .
C4 Ti1 C3 C8 124.8(2) . .
C3 Ti1 C3 C8 28.58(14) 2 .
C2 C3 C4 C5 -1.38(18) . .
C8 C3 C4 C5 165.80(16) . .
Ti1 C3 C4 C5 -63.85(11) . .
C2 C3 C4 C9 -173.39(15) . .
C8 C3 C4 C9 -6.2(3) . .
Ti1 C3 C4 C9 124.13(17) . .
C2 C3 C4 Ti1 62.47(11) . .
C8 C3 C4 Ti1 -130.35(17) . .
O1 Ti1 C4 C5 -8.99(10) . .
C2 Ti1 C4 C5 78.92(10) . .
C2 Ti1 C4 C5 -128.81(9) 2 .
C1 Ti1 C4 C5 37.42(9) . .
C1 Ti1 C4 C5 -123.79(10) 2 .
C5 Ti1 C4 C5 -179.989(19) 2 .
C4 Ti1 C4 C5 171.01(10) 2 .
C3 Ti1 C4 C5 -161.31(9) 2 .
C3 Ti1 C4 C5 115.74(14) . .
O1 Ti1 C4 C3 -124.73(8) . .
C2 Ti1 C4 C3 -36.82(9) . .
C2 Ti1 C4 C3 115.45(10) 2 .
C1 Ti1 C4 C3 -78.32(10) . .
C1 Ti1 C4 C3 120.46(10) 2 .
C5 Ti1 C4 C3 64.27(14) 2 .
C5 Ti1 C4 C3 -115.75(14) . .
C4 Ti1 C4 C3 55.27(8) 2 .
C3 Ti1 C4 C3 82.95(12) 2 .
O1 Ti1 C4 C9 111.19(14) . .
C2 Ti1 C4 C9 -160.90(17) . .
C2 Ti1 C4 C9 -8.63(15) 2 .
C1 Ti1 C4 C9 157.60(17) . .
C1 Ti1 C4 C9 -3.62(19) 2 .
C5 Ti1 C4 C9 -59.81(18) 2 .
C5 Ti1 C4 C9 120.17(18) . .
C4 Ti1 C4 C9 -68.81(14) 2 .
C3 Ti1 C4 C9 -41.13(15) 2 .
C3 Ti1 C4 C9 -124.08(19) . .
C3 C4 C5 C1 -0.26(18) . .
C9 C4 C5 C1 172.00(15) . .
Ti1 C4 C5 C1 -64.87(11) . .
C3 C4 C5 C10 -176.83(15) . .
C9 C4 C5 C10 -4.6(3) . .
Ti1 C4 C5 C10 118.57(17) . .
C3 C4 C5 Ti1 64.60(11) . .
C9 C4 C5 Ti1 -123.13(16) . .
C2 C1 C5 C4 1.80(18) . .
C6 C1 C5 C4 -174.88(16) . .
Ti1 C1 C5 C4 65.72(11) . .
C2 C1 C5 C10 178.38(15) . .
C6 C1 C5 C10 1.7(3) . .
Ti1 C1 C5 C10 -117.70(16) . .
C2 C1 C5 Ti1 -63.92(11) . .
C6 C1 C5 Ti1 119.40(17) . .
O1 Ti1 C5 C4 172.55(9) . .
C2 Ti1 C5 C4 -78.59(10) . .
C2 Ti1 C5 C4 63.72(11) 2 .
C1 Ti1 C5 C4 -115.87(14) . .
C1 Ti1 C5 C4 101.04(12) 2 .
C4 Ti1 C5 C4 -14.90(17) 2 .
C3 Ti1 C5 C4 22.44(11) 2 .
C3 Ti1 C5 C4 -37.32(9) . .
O1 Ti1 C5 C1 -71.57(9) . .
C2 Ti1 C5 C1 37.28(10) . .
C2 Ti1 C5 C1 179.60(9) 2 .
C1 Ti1 C5 C1 -143.09(15) 2 .
C4 Ti1 C5 C1 100.98(12) 2 .
C4 Ti1 C5 C1 115.87(14) . .
C3 Ti1 C5 C1 138.31(10) 2 .
C3 Ti1 C5 C1 78.55(10) . .
O1 Ti1 C5 C10 49.97(13) . .
C2 Ti1 C5 C10 158.83(16) . .
C2 Ti1 C5 C10 -58.86(16) 2 .
C1 Ti1 C5 C10 121.54(18) . .
C1 Ti1 C5 C10 -21.55(19) 2 .
C4 Ti1 C5 C10 -137.48(13) 2 .
C4 Ti1 C5 C10 -122.58(18) . .
C3 Ti1 C5 C10 -100.14(14) 2 .
C3 Ti1 C5 C10 -159.90(16) . .
O1 C11 C12 F1 -0.90(18) . .
C12 C11 C12 F1 179.10(18) 2 .
O1 C11 C12 C13 179.63(13) . .
C12 C11 C12 C13 -0.37(13) 2 .
F1 C12 C13 F2 0.1(3) . .
C11 C12 C13 F2 179.60(14) . .
F1 C12 C13 C19 -178.72(14) . .
C11 C12 C13 C19 0.7(3) . .
F2 C13 C19 F3 0.79(19) . .
C12 C13 C19 F3 179.64(13) . .
F2 C13 C19 C13 -179.21(19) . 2
C12 C13 C19 C13 -0.36(13) . 2
